data_7230942
loop_
_publ_author_name
'Wang, Cai-Ming'
'Qi, Lin-Jun'
'Sun, Qing'
'Zhou, Bo'
'Zhang, Zhi-Xin'
'Shi, Zai-Fa'
'Lin, Shui-Chao'
'Lu, Xin'
'Gong, Lei'
'Ye, Long-Wu'

_publ_section_title
;
 Transition-metal-free oxidative cyclization of N-propargyl ynamides:
 stereospecific construction of linear polycyclic N-heterocycles
;
_journal_issue 14
_journal_name_full 'Green Chemistry'
_journal_page_first 3271
_journal_paper_doi 10.1039/C8GC01534A
_journal_volume 20
_journal_year 2018
_chemical_formula_moiety 'C40 H31 Br N2 O5 S2'
_chemical_formula_sum 'C42 H36 Br Cl2 N2 O5.5 S2'
_chemical_formula_weight 871.66
_chemical_name_systematic
(3S,10aS)-1-((4-bromophenyl)sulfonyl)-7-methyl-3,4-diphenyl-9-tosyl-3,9,10,10a-tetrahydropyrrolo[2,3-b]carbazol-2(1H)-one
_space_group_crystal_system triclinic
_space_group_IT_number 2
_space_group_name_Hall '-P 1'
_space_group_name_H-M_alt 'P -1'
_symmetry_space_group_name_Hall '-P 1'
_symmetry_space_group_name_H-M 'P -1'
_atom_sites_solution_hydrogens geom
_audit_creation_date 2017-04-16
_audit_creation_method
;
Olex2 1.2
(compiled 2017.03.02 svn.r3394 for OlexSys, GUI svn.r5324)
;
_audit_update_record
;
2017-08-17 deposited with the CCDC.
2018-06-18 downloaded from the CCDC.
;
_cell_angle_alpha 110.962(5)
_cell_angle_beta 96.295(4)
_cell_angle_gamma 91.276(4)
_cell_formula_units_Z 2
_cell_length_a 10.1352(5)
_cell_length_b 13.2429(7)
_cell_length_c 16.5954(8)
_cell_measurement_reflns_used 4686
_cell_measurement_temperature 293(2)
_cell_measurement_theta_max 64.0020
_cell_measurement_theta_min 3.6830
_cell_volume 2062.93(19)
_computing_cell_refinement
;
CrysAlisPro, Agilent Technologies,
Version 1.171.37.35 (release 13-08-2014 CrysAlis171 .NET)
(compiled Aug 13 2014,18:06:01)
;
_computing_data_collection
;
CrysAlisPro, Agilent Technologies,
Version 1.171.37.35 (release 13-08-2014 CrysAlis171 .NET)
(compiled Aug 13 2014,18:06:01)
;
_computing_data_reduction
;
CrysAlisPro, Agilent Technologies,
Version 1.171.37.35 (release 13-08-2014 CrysAlis171 .NET)
(compiled Aug 13 2014,18:06:01)
;
_computing_molecular_graphics 'Olex2 (Dolomanov et al., 2009)'
_computing_publication_material 'Olex2 (Dolomanov et al., 2009)'
_computing_structure_refinement 'ShelXL (Sheldrick, 2015)'
_diffrn_ambient_temperature 293(2)
_diffrn_detector 'CCD plate'
_diffrn_detector_area_resol_mean 10.4741
_diffrn_detector_type Atlas
_diffrn_measured_fraction_theta_full 0.948
_diffrn_measured_fraction_theta_max 0.948
_diffrn_measurement_details
;
#__ type_ start__ end____ width___ exp.time_
  1 omega -115.00  -11.00   1.0000    2.0000
omega____ theta____ kappa____ phi______ frames
    -      -40.5672  -57.0000  -90.0000 104

#__ type_ start__ end____ width___ exp.time_
  2 omega -119.00   -7.00   1.0000    2.0000
omega____ theta____ kappa____ phi______ frames
    -      -40.5672  -77.0000 -120.0000 112

#__ type_ start__ end____ width___ exp.time_
  3 omega -119.00   -7.00   1.0000    2.0000
omega____ theta____ kappa____ phi______ frames
    -      -40.5672  -77.0000   30.0000 112

#__ type_ start__ end____ width___ exp.time_
  4 omega -119.00   -7.00   1.0000    2.0000
omega____ theta____ kappa____ phi______ frames
    -      -40.5672  -77.0000  -30.0000 112

#__ type_ start__ end____ width___ exp.time_
  5 omega -119.00   -7.00   1.0000    2.0000
omega____ theta____ kappa____ phi______ frames
    -      -40.5672  -77.0000 -150.0000 112

#__ type_ start__ end____ width___ exp.time_
  6 omega  -96.00   -2.00   1.0000    2.0000
omega____ theta____ kappa____ phi______ frames
    -      -40.5672  125.0000  -30.0000 94

#__ type_ start__ end____ width___ exp.time_
  7 omega -119.00   -7.00   1.0000    2.0000
omega____ theta____ kappa____ phi______ frames
    -      -40.5672  -77.0000  120.0000 112

#__ type_ start__ end____ width___ exp.time_
  8 omega   23.00   98.00   1.0000    2.0000
omega____ theta____ kappa____ phi______ frames
    -       40.5672 -125.0000 -120.0000 75

#__ type_ start__ end____ width___ exp.time_
  9 omega   59.00  167.00   1.0000    6.0000
omega____ theta____ kappa____ phi______ frames
    -       91.1609   69.0000  -41.8642 108

#__ type_ start__ end____ width___ exp.time_
 10 omega    7.00  109.00   1.0000    6.0000
omega____ theta____ kappa____ phi______ frames
    -       91.1609  -94.0000  120.0000 102

#__ type_ start__ end____ width___ exp.time_
 11 omega    7.00  109.00   1.0000    6.0000
omega____ theta____ kappa____ phi______ frames
    -       91.1609  -94.0000 -120.0000 102

#__ type_ start__ end____ width___ exp.time_
 12 omega   58.00  170.00   1.0000    6.0000
omega____ theta____ kappa____ phi______ frames
    -       91.1609   77.0000 -120.0000 112

#__ type_ start__ end____ width___ exp.time_
 13 omega   58.00  169.00   1.0000    6.0000
omega____ theta____ kappa____ phi______ frames
    -       91.1609   75.0000   39.2826 111

#__ type_ start__ end____ width___ exp.time_
 14 omega   58.00  169.00   1.0000    6.0000
omega____ theta____ kappa____ phi______ frames
    -       91.1609   76.0000 -159.6954 111

#__ type_ start__ end____ width___ exp.time_
 15 omega   94.00  166.00   1.0000    6.0000
omega____ theta____ kappa____ phi______ frames
    -       91.1609  125.0000   60.0000 72

#__ type_ start__ end____ width___ exp.time_
 16 omega   58.00  170.00   1.0000    6.0000
omega____ theta____ kappa____ phi______ frames
    -       91.1609   77.0000 -180.0000 112

#__ type_ start__ end____ width___ exp.time_
 17 omega   58.00  169.00   1.0000    6.0000
omega____ theta____ kappa____ phi______ frames
    -       91.1609   74.0000   76.4023 111

#__ type_ start__ end____ width___ exp.time_
 18 omega   58.00   83.00   1.0000    6.0000
omega____ theta____ kappa____ phi______ frames
    -       91.1609   77.0000  -90.0000 25
;
_diffrn_measurement_device 'four-circle diffractometer'
_diffrn_measurement_device_type 'SuperNova, Dual, Cu at zero, Atlas'
_diffrn_measurement_method '\w scans'
_diffrn_orient_matrix_UB_11 0.1483619000
_diffrn_orient_matrix_UB_12 -0.0096793000
_diffrn_orient_matrix_UB_13 0.0263621000
_diffrn_orient_matrix_UB_21 -0.0321036000
_diffrn_orient_matrix_UB_22 -0.0023015000
_diffrn_orient_matrix_UB_23 0.0879633000
_diffrn_orient_matrix_UB_31 -0.0211318000
_diffrn_orient_matrix_UB_32 -0.1244531000
_diffrn_orient_matrix_UB_33 -0.0401158000
_diffrn_radiation_monochromator mirror
_diffrn_radiation_probe x-ray
_diffrn_radiation_type CuK\a
_diffrn_radiation_wavelength 1.54184
_diffrn_reflns_av_R_equivalents 0.2000
_diffrn_reflns_av_unetI/netI 0.1484
_diffrn_reflns_Laue_measured_fraction_full 0.948
_diffrn_reflns_Laue_measured_fraction_max 0.948
_diffrn_reflns_limit_h_max 11
_diffrn_reflns_limit_h_min -11
_diffrn_reflns_limit_k_max 15
_diffrn_reflns_limit_k_min -14
_diffrn_reflns_limit_l_max 18
_diffrn_reflns_limit_l_min -18
_diffrn_reflns_number 19767
_diffrn_reflns_point_group_measured_fraction_full 0.948
_diffrn_reflns_point_group_measured_fraction_max 0.948
_diffrn_reflns_theta_full 61.160
_diffrn_reflns_theta_max 61.160
_diffrn_reflns_theta_min 3.582
_diffrn_source 'sealed X-ray tube'
_diffrn_source_type 'SuperNova (Cu) X-ray Source'
_exptl_absorpt_coefficient_mu 3.882
_exptl_absorpt_correction_T_max 1.00000
_exptl_absorpt_correction_T_min 0.38907
_exptl_absorpt_correction_type multi-scan
_exptl_absorpt_process_details
;
CrysAlisPro, Agilent Technologies,
Version 1.171.37.35 (release 13-08-2014 CrysAlis171 .NET)
(compiled Aug 13 2014,18:06:01)
Empirical absorption correction using spherical harmonics,
 implemented in SCALE3 ABSPACK scaling algorithm.
;
_exptl_crystal_colour white
_exptl_crystal_density_diffrn 1.403
_exptl_crystal_F_000 894
_exptl_crystal_recrystallization_method 'Re-crystallisation from solvent: hexane and ethyl acetate'
_refine_diff_density_max 4.872
_refine_diff_density_min -0.561
_refine_diff_density_rms 0.281
_refine_ls_extinction_method none
_refine_ls_goodness_of_fit_ref 1.981
_refine_ls_hydrogen_treatment constr
_refine_ls_matrix_type full
_refine_ls_number_parameters 453
_refine_ls_number_reflns 6019
_refine_ls_number_restraints 0
_refine_ls_restrained_S_all 1.981
_refine_ls_R_factor_all 0.2899
_refine_ls_R_factor_gt 0.1978
_refine_ls_shift/su_max 0.251
_refine_ls_shift/su_mean 0.035
_refine_ls_structure_factor_coef Fsqd
_refine_ls_weighting_details 'w=1/[\s^2^(Fo^2^)+(0.1504P)^2^+3.5839P] where P=(Fo^2^+2Fc^2^)/3'
_refine_ls_weighting_scheme calc
_refine_ls_wR_factor_gt 0.4901
_refine_ls_wR_factor_ref 0.5161
_reflns_Friedel_coverage 0.000
_reflns_number_gt 3528
_reflns_number_total 6019
_reflns_threshold_expression 'I > 2\s(I)'
_cod_data_source_file c8gc01534a2.cif
_cod_data_source_block wcm-170401
_cod_depositor_comments 'Adding full bibliography for 7230942--7230944.cif.'
_cod_original_formula_sum 'C42 H36 Br Cl2 N2 O5.50 S2'
_cod_database_code 7230942
_shelx_shelxl_version_number 2014/7
_shelx_space_group_comment
;
The symmetry employed for this shelxl refinement is uniquely defined
by the following loop, which should always be used as a source of
symmetry information in preference to the above space-group names.
They are only intended as comments.
;
_reflns_odcompleteness_completeness 94.80
_reflns_odcompleteness_iscentric 1
_reflns_odcompleteness_theta 61.08
_olex2_refinement_description
;
1. Fixed Uiso
 At 1.2 times of:
  All C(H) groups, All C(H,H) groups
 At 1.5 times of:
  All C(H,H,H) groups
2.a Ternary CH refined with riding coordinates:
 C00E(H00E), C00I(H00I)
2.b Secondary CH2 refined with riding coordinates:
 C00P(H00A,H00B)
2.c Aromatic/amide H refined with riding coordinates:
 C00N(H00N), C00O(H00O), C00R(H00R), C00S(H00S), C00T(H00T), C00V(H00V),
 C00Y(H00Y), C00Z(H00Z), C010(H010), C011(H011), C012(H012), C013(H013),
 C015(H015), C018(H018), C019(H019), C01A(H01A), C01B(H01B), C01C(H01C),
 C01D(H01D), C01F(H01H), C1AA(H1AA)
2.d Idealised Me refined as rotating group:
 C01E(H01E,H01F,H01G), C01G(H01I,H01J,H01K)
;
_olex2_submission_special_instructions 'No special instructions were received'

loop_
_space_group_symop_operation_xyz
'x, y, z'
'-x, -y, -z'

loop_
_atom_site_label
_atom_site_type_symbol
_atom_site_fract_x
_atom_site_fract_y
_atom_site_fract_z
_atom_site_U_iso_or_equiv
_atom_site_adp_type
_atom_site_occupancy
_atom_site_site_symmetry_order
_atom_site_calc_flag
_atom_site_refinement_flags_posn
Br01 Br 1.1959(2) 0.8640(2) 0.07030(19) 0.1272(13) Uani 1 1 d .
S03 S 0.2398(4) 0.7333(3) 0.3917(2) 0.0558(11) Uani 1 1 d .
O004 O 0.6588(10) 0.5645(8) -0.0025(6) 0.056(3) Uani 1 1 d .
N005 N 0.5954(11) 0.6453(9) 0.1325(7) 0.048(3) Uani 1 1 d .
O006 O 0.2282(11) 0.7779(9) 0.3255(6) 0.065(3) Uani 1 1 d .
O007 O 0.5890(12) 0.8345(8) 0.2241(8) 0.074(3) Uani 1 1 d .
S008 S 0.6042(4) 0.7734(3) 0.1385(3) 0.0552(11) Uani 1 1 d .
N009 N 0.3000(11) 0.6125(9) 0.3497(7) 0.046(3) Uani 1 1 d .
O00A O 0.1227(10) 0.7152(9) 0.4267(7) 0.069(3) Uani 1 1 d .
C00C C 0.6348(13) 0.5601(11) 0.0653(9) 0.043(3) Uani 1 1 d .
C00D C 0.4410(12) 0.4886(11) 0.2797(8) 0.042(3) Uani 1 1 d .
C00E C 0.5576(13) 0.6171(10) 0.2067(8) 0.041(3) Uani 1 1 d .
H00E H 0.6183 0.6560 0.2597 0.049 Uiso 1 1 calc R
C00F C 0.3861(13) 0.5829(11) 0.2838(8) 0.042(3) Uani 1 1 d .
C00G C 0.5790(12) 0.4938(10) 0.1747(8) 0.036(3) Uani 1 1 d .
C00H C 0.3944(13) 0.4593(11) 0.3500(8) 0.044(3) Uani 1 1 d .
C00I C 0.6562(12) 0.4649(10) 0.0979(8) 0.041(3) Uani 1 1 d .
H00I H 0.6199 0.3961 0.0528 0.049 Uiso 1 1 calc R
C00J C 0.5208(12) 0.4330(10) 0.2096(8) 0.039(3) Uani 1 1 d .
C00K C 0.8064(13) 0.4633(11) 0.1199(9) 0.044(3) Uani 1 1 d .
C00L C 0.5229(13) 0.3136(11) 0.1806(8) 0.045(3) Uani 1 1 d .
C00M C 0.3107(13) 0.5369(11) 0.3912(9) 0.046(3) Uani 1 1 d .
C00N C 0.4278(16) 0.3757(12) 0.3804(10) 0.058(4) Uani 1 1 d .
H00N H 0.4886 0.3261 0.3552 0.070 Uiso 1 1 calc R
C00O C 0.4076(15) 0.2495(12) 0.1663(9) 0.057(4) Uani 1 1 d .
H00O H 0.3281 0.2827 0.1768 0.068 Uiso 1 1 calc R
C00P C 0.4153(13) 0.6384(11) 0.2227(9) 0.044(3) Uani 1 1 d .
H00A H 0.4050 0.7156 0.2486 0.053 Uiso 1 1 calc R
H00B H 0.3557 0.6089 0.1687 0.053 Uiso 1 1 calc R
C00Q C 0.7682(14) 0.7958(11) 0.1199(9) 0.049(3) Uani 1 1 d .
C00R C 0.8802(15) 0.4230(13) 0.0514(10) 0.061(4) Uani 1 1 d .
H00R H 0.8396 0.3962 -0.0059 0.074 Uiso 1 1 calc R
C00S C 0.3668(17) 0.3703(14) 0.4493(10) 0.065(4) Uani 1 1 d .
H00S H 0.3837 0.3134 0.4686 0.078 Uiso 1 1 calc R
C00T C 0.8644(15) 0.5013(14) 0.2012(10) 0.066(4) Uani 1 1 d .
H00T H 0.8115 0.5274 0.2456 0.079 Uiso 1 1 calc R
C00V C 0.2498(16) 0.5314(12) 0.4615(9) 0.058(4) Uani 1 1 d .
H00V H 0.1908 0.5824 0.4873 0.070 Uiso 1 1 calc R
C00W C 0.3630(17) 0.8074(12) 0.4774(10) 0.059(4) Uani 1 1 d .
C00X C 0.2787(17) 0.4491(14) 0.4921(10) 0.065(4) Uani 1 1 d .
C00Y C 0.6437(17) 0.2589(13) 0.1628(12) 0.069(5) Uani 1 1 d .
H00Y H 0.7230 0.2992 0.1692 0.083 Uiso 1 1 calc R
C00Z C 0.7867(16) 0.8331(13) 0.0525(10) 0.066(4) Uani 1 1 d .
H00Z H 0.7134 0.8429 0.0178 0.079 Uiso 1 1 calc R
C010 C 0.8728(17) 0.7802(16) 0.1712(11) 0.076(5) Uani 1 1 d .
H010 H 0.8581 0.7550 0.2152 0.091 Uiso 1 1 calc R
C011 C 0.337(2) 0.8271(14) 0.5611(12) 0.084(6) Uani 1 1 d .
H011 H 0.2572 0.8017 0.5716 0.101 Uiso 1 1 calc R
C012 C 0.4785(18) 0.8438(14) 0.4586(11) 0.071(5) Uani 1 1 d .
H012 H 0.4917 0.8307 0.4013 0.085 Uiso 1 1 calc R
C013 C 0.405(2) 0.1385(13) 0.1374(10) 0.072(5) Uani 1 1 d .
H013 H 0.3248 0.0982 0.1276 0.087 Uiso 1 1 calc R
C015 C 1.0825(18) 0.4637(15) 0.1604(14) 0.079(5) Uani 1 1 d .
H015 H 1.1737 0.4617 0.1738 0.094 Uiso 1 1 calc R
C016 C 0.553(2) 0.9216(14) 0.6121(13) 0.086(6) Uani 1 1 d .
C017 C 1.024(2) 0.8392(14) 0.0927(13) 0.082(6) Uani 1 1 d .
C018 C 0.643(2) 0.1505(15) 0.1372(13) 0.088(6) Uani 1 1 d .
H018 H 0.7231 0.1169 0.1289 0.105 Uiso 1 1 calc R
C019 C 1.0229(17) 0.4240(14) 0.0719(13) 0.075(5) Uani 1 1 d .
H019 H 1.0759 0.3987 0.0274 0.090 Uiso 1 1 calc R
C01A C 1.0068(19) 0.8026(17) 0.1579(13) 0.088(6) Uani 1 1 d .
H01A H 1.0794 0.7923 0.1929 0.106 Uiso 1 1 calc R
C01B C 1.0059(17) 0.5039(16) 0.2240(13) 0.077(5) Uani 1 1 d .
H01B H 1.0436 0.5330 0.2818 0.093 Uiso 1 1 calc R
C01C C 0.522(2) 0.0863(14) 0.1226(11) 0.077(5) Uani 1 1 d .
H01C H 0.5211 0.0112 0.1035 0.092 Uiso 1 1 calc R
C01D C 0.434(2) 0.8862(16) 0.6307(13) 0.088(6) Uani 1 1 d .
H01D H 0.4189 0.9012 0.6880 0.105 Uiso 1 1 calc R
C01E C 0.227(2) 0.4436(17) 0.5720(10) 0.089(6) Uani 1 1 d .
H01E H 0.1886 0.3719 0.5597 0.134 Uiso 1 1 calc GR
H01F H 0.1601 0.4949 0.5887 0.134 Uiso 1 1 calc GR
H01G H 0.2987 0.4606 0.6185 0.134 Uiso 1 1 calc GR
C01F C 0.576(2) 0.9005(15) 0.5266(14) 0.084(6) Uani 1 1 d .
H01H H 0.6561 0.9245 0.5149 0.100 Uiso 1 1 calc R
C01G C 0.663(2) 0.9807(17) 0.6842(14) 0.104(7) Uani 1 1 d .
H01I H 0.6395 1.0533 0.7140 0.156 Uiso 1 1 calc GR
H01J H 0.7443 0.9828 0.6601 0.156 Uiso 1 1 calc GR
H01K H 0.6745 0.9436 0.7245 0.156 Uiso 1 1 calc GR
O0AA O 0.5141(10) 0.7849(9) 0.0712(8) 0.075(3) Uani 1 1 d .
C1AA C 0.912(2) 0.8547(16) 0.0379(12) 0.082(5) Uani 1 1 d .
H1AA H 0.9249 0.8792 -0.0069 0.098 Uiso 1 1 calc R

loop_
_atom_site_aniso_label
_atom_site_aniso_U_11
_atom_site_aniso_U_22
_atom_site_aniso_U_33
_atom_site_aniso_U_23
_atom_site_aniso_U_13
_atom_site_aniso_U_12
Br01 0.0767(16) 0.118(2) 0.149(2) -0.0019(17) 0.0414(15) -0.0418(14)
S03 0.058(2) 0.059(2) 0.055(2) 0.0216(18) 0.0172(17) 0.0167(18)
O004 0.056(6) 0.068(7) 0.050(6) 0.027(5) 0.008(5) 0.007(5)
N005 0.055(7) 0.043(7) 0.054(7) 0.025(6) 0.014(5) 0.001(5)
O006 0.069(7) 0.078(7) 0.062(7) 0.039(6) 0.016(5) 0.027(6)
O007 0.096(8) 0.045(6) 0.082(8) 0.016(6) 0.043(6) 0.002(5)
S008 0.055(2) 0.046(2) 0.072(3) 0.0275(19) 0.0136(19) 0.0020(16)
N009 0.045(6) 0.049(7) 0.046(7) 0.019(5) 0.010(5) 0.004(5)
O00A 0.058(6) 0.081(8) 0.075(7) 0.032(6) 0.028(5) 0.019(5)
C00C 0.039(7) 0.049(8) 0.039(8) 0.014(6) 0.005(6) -0.002(6)
C00D 0.039(7) 0.047(8) 0.039(8) 0.015(6) 0.006(6) -0.006(6)
C00E 0.051(8) 0.038(7) 0.031(7) 0.008(6) 0.007(6) -0.003(6)
C00F 0.043(7) 0.043(8) 0.044(8) 0.019(6) 0.006(6) 0.004(6)
C00G 0.037(7) 0.034(7) 0.034(7) 0.009(6) 0.001(5) 0.001(5)
C00H 0.043(7) 0.051(8) 0.035(7) 0.014(6) 0.001(6) -0.008(6)
C00I 0.044(7) 0.036(7) 0.038(7) 0.007(6) 0.005(6) -0.005(6)
C00J 0.039(7) 0.034(7) 0.037(7) 0.007(6) 0.003(5) 0.006(5)
C00K 0.044(7) 0.046(8) 0.041(8) 0.014(6) 0.000(6) 0.004(6)
C00L 0.049(8) 0.046(8) 0.035(7) 0.012(6) 0.002(6) 0.002(6)
C00M 0.049(8) 0.045(8) 0.045(8) 0.015(6) 0.009(6) -0.003(6)
C00N 0.069(10) 0.057(9) 0.057(9) 0.030(8) 0.011(7) 0.001(7)
C00O 0.058(9) 0.052(10) 0.053(9) 0.012(7) 0.002(7) 0.000(7)
C00P 0.044(7) 0.043(8) 0.051(8) 0.021(6) 0.010(6) 0.004(6)
C00Q 0.048(8) 0.046(8) 0.053(8) 0.021(7) 0.004(7) -0.014(6)
C00R 0.052(9) 0.075(11) 0.061(10) 0.027(8) 0.016(7) 0.017(8)
C00S 0.084(11) 0.068(11) 0.048(9) 0.028(8) 0.010(8) -0.004(9)
C00T 0.055(9) 0.091(12) 0.047(10) 0.019(8) 0.004(8) 0.006(8)
C00V 0.066(10) 0.058(10) 0.055(9) 0.021(8) 0.021(7) 0.012(8)
C00W 0.072(10) 0.042(9) 0.064(11) 0.018(7) 0.010(8) 0.009(7)
C00X 0.080(11) 0.078(11) 0.044(9) 0.029(8) 0.017(8) -0.003(9)
C00Y 0.069(10) 0.047(10) 0.103(13) 0.036(9) 0.032(9) 0.015(8)
C00Z 0.063(10) 0.080(12) 0.063(10) 0.037(9) 0.010(8) -0.007(8)
C010 0.070(11) 0.105(14) 0.065(11) 0.050(10) -0.003(9) -0.011(10)
C011 0.121(17) 0.065(12) 0.067(13) 0.022(10) 0.019(12) 0.019(11)
C012 0.084(13) 0.069(11) 0.051(10) 0.014(8) 0.007(9) 0.005(9)
C013 0.104(15) 0.048(10) 0.058(10) 0.017(8) -0.003(10) -0.017(10)
C015 0.053(10) 0.079(13) 0.103(16) 0.036(11) -0.002(11) -0.006(9)
C016 0.126(18) 0.049(10) 0.072(14) 0.016(9) -0.011(12) 0.016(11)
C017 0.088(13) 0.063(11) 0.072(12) -0.003(9) 0.019(11) -0.029(9)
C018 0.116(16) 0.059(12) 0.110(15) 0.041(11) 0.059(13) 0.047(12)
C019 0.062(11) 0.067(11) 0.095(14) 0.023(10) 0.029(10) 0.004(8)
C01A 0.063(11) 0.119(16) 0.080(13) 0.042(12) -0.021(10) -0.030(10)
C01B 0.054(10) 0.102(14) 0.069(12) 0.032(10) -0.018(9) -0.010(9)
C01C 0.114(16) 0.048(10) 0.065(11) 0.017(8) 0.006(10) 0.008(11)
C01D 0.106(16) 0.075(13) 0.070(13) 0.017(10) -0.003(12) -0.005(12)
C01E 0.127(17) 0.102(15) 0.041(10) 0.027(10) 0.021(10) -0.012(12)
C01F 0.087(13) 0.070(12) 0.092(15) 0.035(11) -0.015(11) -0.015(10)
C01G 0.133(19) 0.079(14) 0.088(15) 0.027(11) -0.020(13) -0.026(13)
O0AA 0.044(6) 0.085(8) 0.115(9) 0.064(7) -0.008(6) 0.005(5)
C1AA 0.083(13) 0.097(14) 0.070(12) 0.037(10) 0.013(10) -0.021(10)

loop_
_atom_type_symbol
_atom_type_description
_atom_type_scat_dispersion_real
_atom_type_scat_dispersion_imag
_atom_type_scat_source
C C 0.0181 0.0091 'International Tables Vol C Tables 4.2.6.8 and 6.1.1.4'
H H 0.0000 0.0000 'International Tables Vol C Tables 4.2.6.8 and 6.1.1.4'
Br Br -0.6763 1.2805 'International Tables Vol C Tables 4.2.6.8 and 6.1.1.4'
Cl Cl 0.3639 0.7018 'International Tables Vol C Tables 4.2.6.8 and 6.1.1.4'
N N 0.0311 0.0180 'International Tables Vol C Tables 4.2.6.8 and 6.1.1.4'
O O 0.0492 0.0322 'International Tables Vol C Tables 4.2.6.8 and 6.1.1.4'
S S 0.3331 0.5567 'International Tables Vol C Tables 4.2.6.8 and 6.1.1.4'

loop_
_geom_angle_atom_site_label_1
_geom_angle_atom_site_label_2
_geom_angle_atom_site_label_3
_geom_angle
O006 S03 N009 106.8(6)
O006 S03 O00A 118.9(7)
O006 S03 C00W 110.9(7)
N009 S03 C00W 104.0(6)
O00A S03 N009 105.6(6)
O00A S03 C00W 109.4(7)
C00C N005 S008 124.0(9)
C00C N005 C00E 114.9(10)
C00E N005 S008 120.8(9)
N005 S008 C00Q 104.2(6)
O007 S008 N005 105.1(6)
O007 S008 C00Q 109.2(7)
O007 S008 O0AA 118.4(8)
O0AA S008 N005 109.7(6)
O0AA S008 C00Q 109.2(7)
C00F N009 S03 125.5(9)
C00M N009 S03 124.3(9)
C00M N009 C00F 107.3(10)
O004 C00C N005 124.8(13)
O004 C00C C00I 127.4(12)
N005 C00C C00I 107.5(11)
C00F C00D C00H 106.6(11)
C00F C00D C00J 120.6(11)
C00H C00D C00J 132.7(12)
N005 C00E H00E 110.3
N005 C00E C00G 101.3(9)
N005 C00E C00P 113.0(10)
C00G C00E H00E 110.3
C00P C00E H00E 110.3
C00P C00E C00G 111.3(10)
N009 C00F C00P 129.1(12)
C00D C00F N009 109.7(11)
C00D C00F C00P 121.2(12)
C00I C00G C00E 109.0(10)
C00J C00G C00E 119.3(11)
C00J C00G C00I 131.3(11)
C00M C00H C00D 107.4(12)
C00N C00H C00D 131.3(13)
C00N C00H C00M 121.2(13)
C00C C00I H00I 110.7
C00C C00I C00K 106.3(10)
C00G C00I C00C 103.1(10)
C00G C00I H00I 110.7
C00G C00I C00K 114.8(10)
C00K C00I H00I 110.7
C00D C00J C00L 118.2(11)
C00G C00J C00D 116.5(11)
C00G C00J C00L 125.2(11)
C00R C00K C00I 117.4(12)
C00T C00K C00I 121.5(12)
C00T C00K C00R 121.0(14)
C00O C00L C00J 121.0(12)
C00O C00L C00Y 117.0(13)
C00Y C00L C00J 122.0(12)
C00H C00M N009 108.9(11)
C00V C00M N009 130.0(13)
C00V C00M C00H 121.1(13)
C00H C00N H00N 121.3
C00S C00N C00H 117.3(15)
C00S C00N H00N 121.3
C00L C00O H00O 118.7
C013 C00O C00L 122.6(16)
C013 C00O H00O 118.7
C00E C00P H00A 110.6
C00E C00P H00B 110.7
C00F C00P C00E 105.5(10)
C00F C00P H00A 110.6
C00F C00P H00B 110.6
H00A C00P H00B 108.8
C00Z C00Q S008 118.1(11)
C00Z C00Q C010 121.4(14)
C010 C00Q S008 120.5(11)
C00K C00R H00R 121.2
C00K C00R C019 117.6(15)
C019 C00R H00R 121.2
C00N C00S H00S 118.9
C00N C00S C00X 122.2(15)
C00X C00S H00S 118.9
C00K C00T H00T 118.6
C00K C00T C01B 122.9(15)
C01B C00T H00T 118.5
C00M C00V H00V 120.5
C00X C00V C00M 119.1(14)
C00X C00V H00V 120.4
C011 C00W S03 118.0(15)
C012 C00W S03 119.3(13)
C012 C00W C011 122.7(17)
C00S C00X C01E 118.9(15)
C00V C00X C00S 118.9(13)
C00V C00X C01E 122.1(16)
C00L C00Y H00Y 119.6
C018 C00Y C00L 121.0(16)
C018 C00Y H00Y 119.5
C00Q C00Z H00Z 120.0
C00Q C00Z C1AA 120.0(16)
C1AA C00Z H00Z 120.0
C00Q C010 H010 119.9
C01A C010 C00Q 120.3(15)
C01A C010 H010 119.8
C00W C011 H011 120.5
C01D C011 C00W 119(2)
C01D C011 H011 120.4
C00W C012 H012 120.6
C00W C012 C01F 118.9(17)
C01F C012 H012 120.5
C00O C013 H013 119.9
C00O C013 C01C 120.3(17)
C01C C013 H013 119.8
C019 C015 H015 120.3
C019 C015 C01B 119.4(16)
C01B C015 H015 120.3
C01D C016 C01F 120.8(19)
C01D C016 C01G 121(2)
C01F C016 C01G 119(2)
C01A C017 Br01 119.5(17)
C01A C017 C1AA 121.3(17)
C1AA C017 Br01 119.2(14)
C00Y C018 H018 119.7
C01C C018 C00Y 120.5(17)
C01C C018 H018 119.7
C00R C019 H019 119.9
C015 C019 C00R 120.1(16)
C015 C019 H019 120.0
C010 C01A H01A 121.0
C017 C01A C010 118.0(17)
C017 C01A H01A 121.0
C00T C01B C015 118.9(16)
C00T C01B H01B 120.6
C015 C01B H01B 120.5
C013 C01C H01C 120.8
C018 C01C C013 118.5(16)
C018 C01C H01C 120.7
C011 C01D C016 118.6(19)
C011 C01D H01D 120.7
C016 C01D H01D 120.7
C00X C01E H01E 109.5
C00X C01E H01F 109.4
C00X C01E H01G 109.6
H01E C01E H01F 109.5
H01E C01E H01G 109.5
H01F C01E H01G 109.5
C012 C01F C016 120(2)
C012 C01F H01H 120.1
C016 C01F H01H 120.0
C016 C01G H01I 109.5
C016 C01G H01J 109.5
C016 C01G H01K 109.4
H01I C01G H01J 109.5
H01I C01G H01K 109.5
H01J C01G H01K 109.5
C00Z C1AA H1AA 120.5
C017 C1AA C00Z 119.0(16)
C017 C1AA H1AA 120.4

loop_
_geom_bond_atom_site_label_1
_geom_bond_atom_site_label_2
_geom_bond_distance
Br01 C017 1.867(19)
S03 O006 1.416(10)
S03 N009 1.660(12)
S03 O00A 1.430(11)
S03 C00W 1.761(17)
O004 C00C 1.197(15)
N005 S008 1.663(11)
N005 C00C 1.375(17)
N005 C00E 1.494(15)
O007 S008 1.389(11)
S008 C00Q 1.761(14)
S008 O0AA 1.417(11)
N009 C00F 1.425(16)
N009 C00M 1.402(17)
C00C C00I 1.550(18)
C00D C00F 1.361(18)
C00D C00H 1.475(17)
C00D C00J 1.473(17)
C00E H00E 0.9800
C00E C00G 1.554(17)
C00E C00P 1.509(18)
C00F C00P 1.497(17)
C00G C00I 1.506(17)
C00G C00J 1.311(17)
C00H C00M 1.381(19)
C00H C00N 1.404(19)
C00I H00I 0.9800
C00I C00K 1.529(18)
C00J C00L 1.481(18)
C00K C00R 1.38(2)
C00K C00T 1.321(19)
C00L C00O 1.375(19)
C00L C00Y 1.44(2)
C00M C00V 1.403(19)
C00N H00N 0.9300
C00N C00S 1.38(2)
C00O H00O 0.9300
C00O C013 1.37(2)
C00P H00A 0.9700
C00P H00B 0.9700
C00Q C00Z 1.40(2)
C00Q C010 1.35(2)
C00R H00R 0.9300
C00R C019 1.45(2)
C00S H00S 0.9300
C00S C00X 1.43(2)
C00T H00T 0.9300
C00T C01B 1.44(2)
C00V H00V 0.9300
C00V C00X 1.38(2)
C00W C011 1.37(2)
C00W C012 1.36(2)
C00X C01E 1.50(2)
C00Y H00Y 0.9300
C00Y C018 1.34(2)
C00Z H00Z 0.9300
C00Z C1AA 1.36(2)
C010 H010 0.9300
C010 C01A 1.44(2)
C011 H011 0.9300
C011 C01D 1.41(3)
C012 H012 0.9300
C012 C01F 1.39(2)
C013 H013 0.9300
C013 C01C 1.38(3)
C015 H015 0.9300
C015 C019 1.43(3)
C015 C01B 1.34(3)
C016 C01D 1.39(3)
C016 C01F 1.39(3)
C016 C01G 1.51(3)
C017 C01A 1.36(3)
C017 C1AA 1.44(3)
C018 H018 0.9300
C018 C01C 1.43(3)
C019 H019 0.9300
C01A H01A 0.9300
C01B H01B 0.9300
C01C H01C 0.9300
C01D H01D 0.9300
C01E H01E 0.9600
C01E H01F 0.9600
C01E H01G 0.9600
C01F H01H 0.9300
C01G H01I 0.9601
C01G H01J 0.9601
C01G H01K 0.9601
C1AA H1AA 0.9300
